data_2233872
loop_
_publ_author_name
'Bolisetty, M. N. K. Prasad'
'Thomas, K. R. Justin'
'Ng, Seik Weng'
'Tiekink, Edward R. T.'

_publ_section_title
;
 <i>N</i>-(9,9-Dipropyl-9<i>H</i>-fluoren-2-yl)-7-(piperidin-1-yl)-2,1,3-benzothiadiazol-4-amine
;
_journal_coeditor_code HG5183
_journal_issue 3
_journal_name_full 'Acta Crystallographica Section E'
_journal_page_first o911
_journal_page_last o912
_journal_paper_doi 10.1107/S1600536812008239
_journal_volume 68
_journal_year 2012
_chemical_formula_iupac 'C30 H34 N4 S'
_chemical_formula_moiety 'C30 H34 N4 S'
_chemical_formula_sum 'C30 H34 N4 S'
_chemical_formula_weight 482.67
_chemical_name_systematic
;
<i>N</i>-(9,9-Dipropyl-9<i>H</i>-fluoren-2-yl)-7-(piperidin-1-yl)-
2,1,3-benzothiadiazol-4-amine
;
_space_group_IT_number 14
_symmetry_cell_setting monoclinic
_symmetry_space_group_name_Hall '-P 2yn'
_symmetry_space_group_name_H-M 'P 1 21/n 1'
_atom_sites_solution_hydrogens geom
_atom_sites_solution_primary direct
_atom_sites_solution_secondary difmap
_audit_creation_method SHELXL-97
_cell_angle_alpha 90.00
_cell_angle_beta 103.9360(10)
_cell_angle_gamma 90.00
_cell_formula_units_Z 4
_cell_length_a 9.61110(10)
_cell_length_b 21.9632(2)
_cell_length_c 12.69540(10)
_cell_measurement_reflns_used 8442
_cell_measurement_temperature 100(2)
_cell_measurement_theta_max 76.4030
_cell_measurement_theta_min 3.5841
_cell_volume 2601.00(4)
_computing_cell_refinement 'CrysAlis PRO (Agilent, 2010)'
_computing_data_collection 'CrysAlis PRO (Agilent, 2010)'
_computing_data_reduction 'CrysAlis PRO (Agilent, 2010)'
_computing_molecular_graphics
;
ORTEP-3 (Farrugia, 1997) and DIAMOND (Brandenburg, 2006)
;
_computing_publication_material 'publCIF (Westrip, 2010)'
_computing_structure_refinement 'SHELXL97 (Sheldrick, 2008)'
_computing_structure_solution 'SHELXS97 (Sheldrick, 2008)'
_diffrn_ambient_temperature 100(2)
_diffrn_detector_area_resol_mean 10.4041
_diffrn_measured_fraction_theta_full 0.993
_diffrn_measured_fraction_theta_max 0.993
_diffrn_measurement_device_type 'Agilent SuperNova Dual diffractometer with an Atlas detector'
_diffrn_measurement_method '\w scan'
_diffrn_radiation_monochromator Mirror
_diffrn_radiation_source 'SuperNova (Cu) X-ray Source'
_diffrn_radiation_type CuK\a
_diffrn_radiation_wavelength 1.54184
_diffrn_reflns_av_R_equivalents 0.0234
_diffrn_reflns_av_sigmaI/netI 0.0247
_diffrn_reflns_limit_h_max 12
_diffrn_reflns_limit_h_min -12
_diffrn_reflns_limit_k_max 18
_diffrn_reflns_limit_k_min -27
_diffrn_reflns_limit_l_max 15
_diffrn_reflns_limit_l_min -14
_diffrn_reflns_number 14383
_diffrn_reflns_theta_full 76.60
_diffrn_reflns_theta_max 76.60
_diffrn_reflns_theta_min 4.03
_diffrn_standards_decay_% 0
_diffrn_standards_interval_count 0
_diffrn_standards_interval_time 0
_diffrn_standards_number 0
_exptl_absorpt_coefficient_mu 1.289
_exptl_absorpt_correction_T_max 1.00000
_exptl_absorpt_correction_T_min 0.30209
_exptl_absorpt_correction_type multi-scan
_exptl_absorpt_process_details '(CrysAlis PRO; Agilent, 2010)'
_exptl_crystal_colour brown
_exptl_crystal_density_diffrn 1.233
_exptl_crystal_density_method 'not measured'
_exptl_crystal_description block
_exptl_crystal_F_000 1032
_exptl_crystal_size_max 0.35
_exptl_crystal_size_mid 0.20
_exptl_crystal_size_min 0.05
_refine_diff_density_max 0.383
_refine_diff_density_min -0.368
_refine_ls_extinction_coef 0.00114(17)
_refine_ls_extinction_expression Fc^*^=kFc[1+0.001xFc^2^\l^3^/sin(2\q)]^-1/4^
_refine_ls_extinction_method 'SHELXL97 (Sheldrick, 2008)'
_refine_ls_goodness_of_fit_ref 1.029
_refine_ls_hydrogen_treatment constr
_refine_ls_matrix_type full
_refine_ls_number_parameters 317
_refine_ls_number_reflns 5430
_refine_ls_number_restraints 0
_refine_ls_restrained_S_all 1.029
_refine_ls_R_factor_all 0.0416
_refine_ls_R_factor_gt 0.0380
_refine_ls_shift/su_max 0.000
_refine_ls_shift/su_mean 0.000
_refine_ls_structure_factor_coef Fsqd
_refine_ls_weighting_details 'calc w=1/[\s^2^(Fo^2^)+(0.0594P)^2^+0.8093P] where P=(Fo^2^+2Fc^2^)/3'
_refine_ls_weighting_scheme calc
_refine_ls_wR_factor_gt 0.1028
_refine_ls_wR_factor_ref 0.1062
_reflns_number_gt 4961
_reflns_number_total 5430
_reflns_threshold_expression I>2\s(I)
_cod_data_source_file hg5183.cif
_cod_data_source_block I
_cod_original_sg_symbol_H-M 'P 21/n'
_cod_database_code 2233872
_cod_database_fobs_code 2233872

loop_
_symmetry_equiv_pos_as_xyz
'x, y, z'
'-x+1/2, y+1/2, -z+1/2'
'-x, -y, -z'
'x-1/2, -y-1/2, z-1/2'

loop_
_atom_site_type_symbol
_atom_site_label
_atom_site_fract_x
_atom_site_fract_y
_atom_site_fract_z
_atom_site_U_iso_or_equiv
_atom_site_adp_type
_atom_site_calc_flag
_atom_site_refinement_flags
_atom_site_occupancy
_atom_site_symmetry_multiplicity
S S1 0.17524(4) 0.516536(18) 0.29347(3) 0.03740(12) Uani d . 1 1
N N1 0.32500(14) 0.48122(5) 0.30043(9) 0.0300(3) Uani d . 1 1
N N2 0.12335(14) 0.48521(6) 0.39313(9) 0.0337(3) Uani d . 1 1
N N3 0.56133(11) 0.39374(5) 0.35759(8) 0.0218(2) Uani d . 1 1
N N4 0.10144(13) 0.40732(6) 0.56862(9) 0.0314(3) Uani d . 1 1
H H4 0.0231 0.4244 0.5295 0.038 Uiso calc R 1 1
C C1 0.63792(15) 0.33572(6) 0.36929(10) 0.0259(3) Uani d . 1 1
H H1A 0.5693 0.3018 0.3666 0.031 Uiso calc R 1 1
H H1B 0.7085 0.3343 0.4403 0.031 Uiso calc R 1 1
C C2 0.71468(16) 0.32872(7) 0.27814(11) 0.0337(3) Uani d . 1 1
H H2A 0.7681 0.2898 0.2871 0.040 Uiso calc R 1 1
H H2B 0.6431 0.3276 0.2075 0.040 Uiso calc R 1 1
C C3 0.81786(18) 0.38097(8) 0.27843(16) 0.0464(4) Uani d . 1 1
H H3A 0.8604 0.3774 0.2150 0.056 Uiso calc R 1 1
H H3B 0.8965 0.3792 0.3450 0.056 Uiso calc R 1 1
C C4 0.73966(18) 0.44147(8) 0.27394(16) 0.0452(4) Uani d . 1 1
H H4A 0.6711 0.4458 0.2024 0.054 Uiso calc R 1 1
H H4B 0.8098 0.4752 0.2821 0.054 Uiso calc R 1 1
C C5 0.65895(15) 0.44563(6) 0.36334(13) 0.0329(3) Uani d . 1 1
H H5A 0.7283 0.4461 0.4350 0.039 Uiso calc R 1 1
H H5B 0.6035 0.4840 0.3555 0.039 Uiso calc R 1 1
C C6 0.34160(15) 0.44213(6) 0.38424(10) 0.0240(3) Uani d . 1 1
C C7 0.45773(14) 0.39993(5) 0.41925(9) 0.0216(2) Uani d . 1 1
C C8 0.45092(14) 0.36470(6) 0.50703(10) 0.0239(3) Uani d . 1 1
H H8 0.5275 0.3373 0.5344 0.029 Uiso calc R 1 1
C C9 0.33591(15) 0.36683(6) 0.55952(10) 0.0254(3) Uani d . 1 1
H H9 0.3385 0.3406 0.6195 0.031 Uiso calc R 1 1
C C10 0.22113(14) 0.40543(6) 0.52650(10) 0.0256(3) Uani d . 1 1
C C11 0.22551(15) 0.44449(6) 0.43700(10) 0.0259(3) Uani d . 1 1
C C12 0.09800(14) 0.38303(6) 0.67210(10) 0.0249(3) Uani d . 1 1
C C13 -0.01831(14) 0.34774(6) 0.68202(10) 0.0266(3) Uani d . 1 1
H H13 -0.0910 0.3381 0.6191 0.032 Uiso calc R 1 1
C C14 -0.02985(13) 0.32626(6) 0.78291(10) 0.0237(3) Uani d . 1 1
H H14 -0.1099 0.3024 0.7892 0.028 Uiso calc R 1 1
C C15 0.07814(13) 0.34037(5) 0.87438(10) 0.0193(2) Uani d . 1 1
C C16 0.09581(12) 0.32574(5) 0.98970(10) 0.0184(2) Uani d . 1 1
C C17 0.00960(13) 0.29269(5) 1.04300(11) 0.0233(3) Uani d . 1 1
H H17 -0.0776 0.2749 1.0036 0.028 Uiso calc R 1 1
C C18 0.05390(14) 0.28621(6) 1.15523(11) 0.0263(3) Uani d . 1 1
H H18 -0.0035 0.2636 1.1926 0.032 Uiso calc R 1 1
C C19 0.18115(14) 0.31241(6) 1.21333(10) 0.0246(3) Uani d . 1 1
H H19 0.2095 0.3076 1.2899 0.030 Uiso calc R 1 1
C C20 0.26771(13) 0.34567(5) 1.16012(10) 0.0209(2) Uani d . 1 1
H H20 0.3546 0.3636 1.1997 0.025 Uiso calc R 1 1
C C21 0.22408(12) 0.35202(5) 1.04844(9) 0.0173(2) Uani d . 1 1
C C22 0.29987(12) 0.38581(5) 0.97382(9) 0.0169(2) Uani d . 1 1
C C23 0.19643(12) 0.37525(5) 0.86392(9) 0.0185(2) Uani d . 1 1
C C24 0.20788(13) 0.39649(6) 0.76383(10) 0.0225(2) Uani d . 1 1
H H24 0.2887 0.4198 0.7573 0.027 Uiso calc R 1 1
C C25 0.31877(12) 0.45412(5) 1.00244(9) 0.0190(2) Uani d . 1 1
H H25A 0.3827 0.4579 1.0760 0.023 Uiso calc R 1 1
H H25B 0.3676 0.4737 0.9510 0.023 Uiso calc R 1 1
C C26 0.18116(13) 0.48892(5) 0.99994(10) 0.0221(2) Uani d . 1 1
H H26A 0.1318 0.4701 1.0518 0.026 Uiso calc R 1 1
H H26B 0.1167 0.4859 0.9264 0.026 Uiso calc R 1 1
C C27 0.20981(15) 0.55594(6) 1.02916(12) 0.0281(3) Uani d . 1 1
H H27A 0.1187 0.5768 1.0257 0.042 Uiso calc R 1 1
H H27B 0.2581 0.5748 0.9777 0.042 Uiso calc R 1 1
H H27C 0.2710 0.5592 1.1028 0.042 Uiso calc R 1 1
C C28 0.44887(12) 0.35842(5) 0.97719(9) 0.0200(2) Uani d . 1 1
H H28A 0.4883 0.3788 0.9212 0.024 Uiso calc R 1 1
H H28B 0.5134 0.3678 1.0487 0.024 Uiso calc R 1 1
C C29 0.45097(15) 0.29009(6) 0.95892(13) 0.0325(3) Uani d . 1 1
H H29A 0.4132 0.2692 1.0154 0.039 Uiso calc R 1 1
H H29B 0.3866 0.2803 0.8875 0.039 Uiso calc R 1 1
C C30 0.59965(16) 0.26589(7) 0.96215(12) 0.0354(3) Uani d . 1 1
H H30A 0.5946 0.2219 0.9492 0.053 Uiso calc R 1 1
H H30B 0.6632 0.2742 1.0335 0.053 Uiso calc R 1 1
H H30C 0.6372 0.2859 0.9058 0.053 Uiso calc R 1 1

loop_
_atom_site_aniso_label
_atom_site_aniso_U_11
_atom_site_aniso_U_22
_atom_site_aniso_U_33
_atom_site_aniso_U_12
_atom_site_aniso_U_13
_atom_site_aniso_U_23
S1 0.0515(2) 0.0408(2) 0.02084(18) 0.02678(16) 0.01052(15) 0.01025(13)
N1 0.0437(7) 0.0260(6) 0.0198(5) 0.0138(5) 0.0064(5) 0.0039(4)
N2 0.0431(7) 0.0410(7) 0.0160(5) 0.0213(6) 0.0053(5) 0.0044(5)
N3 0.0262(5) 0.0178(5) 0.0204(5) 0.0018(4) 0.0034(4) 0.0002(4)
N4 0.0323(6) 0.0459(7) 0.0150(5) 0.0160(5) 0.0039(4) 0.0050(5)
C1 0.0323(7) 0.0230(6) 0.0215(6) 0.0071(5) 0.0045(5) 0.0025(5)
C2 0.0393(8) 0.0370(8) 0.0259(6) 0.0193(6) 0.0101(6) 0.0082(6)
C3 0.0343(8) 0.0523(10) 0.0577(10) 0.0167(7) 0.0210(7) 0.0232(8)
C4 0.0334(8) 0.0388(8) 0.0674(11) 0.0045(6) 0.0203(8) 0.0206(8)
C5 0.0298(7) 0.0234(6) 0.0419(8) -0.0027(5) 0.0018(6) 0.0014(6)
C6 0.0351(7) 0.0203(6) 0.0152(5) 0.0060(5) 0.0030(5) -0.0016(4)
C7 0.0287(6) 0.0177(5) 0.0164(5) 0.0031(5) 0.0017(5) -0.0027(4)
C8 0.0295(6) 0.0209(6) 0.0191(6) 0.0064(5) 0.0020(5) 0.0006(4)
C9 0.0338(7) 0.0249(6) 0.0169(5) 0.0068(5) 0.0048(5) 0.0025(5)
C10 0.0319(7) 0.0295(6) 0.0140(5) 0.0076(5) 0.0030(5) -0.0022(5)
C11 0.0336(7) 0.0276(6) 0.0142(5) 0.0103(5) 0.0012(5) -0.0019(5)
C12 0.0279(6) 0.0302(6) 0.0159(6) 0.0100(5) 0.0036(5) 0.0000(5)
C13 0.0251(6) 0.0282(6) 0.0213(6) 0.0058(5) -0.0043(5) -0.0059(5)
C14 0.0205(6) 0.0211(6) 0.0266(6) 0.0010(5) -0.0002(5) -0.0039(5)
C15 0.0191(5) 0.0165(5) 0.0218(6) 0.0023(4) 0.0038(4) -0.0016(4)
C16 0.0179(5) 0.0146(5) 0.0229(6) 0.0015(4) 0.0052(4) -0.0008(4)
C17 0.0198(6) 0.0177(5) 0.0331(7) -0.0016(4) 0.0079(5) 0.0010(5)
C18 0.0280(6) 0.0217(6) 0.0336(7) -0.0005(5) 0.0161(5) 0.0058(5)
C19 0.0297(6) 0.0248(6) 0.0216(6) 0.0018(5) 0.0105(5) 0.0047(5)
C20 0.0223(6) 0.0216(6) 0.0192(6) -0.0003(4) 0.0058(4) 0.0005(4)
C21 0.0183(5) 0.0156(5) 0.0192(5) 0.0008(4) 0.0068(4) 0.0001(4)
C22 0.0170(5) 0.0195(5) 0.0143(5) -0.0011(4) 0.0043(4) 0.0006(4)
C23 0.0178(5) 0.0195(5) 0.0173(5) 0.0022(4) 0.0028(4) -0.0015(4)
C24 0.0229(6) 0.0267(6) 0.0183(6) 0.0031(5) 0.0054(5) 0.0003(5)
C25 0.0185(5) 0.0198(5) 0.0189(5) -0.0026(4) 0.0048(4) 0.0004(4)
C26 0.0208(6) 0.0191(6) 0.0266(6) -0.0013(4) 0.0064(5) 0.0003(4)
C27 0.0285(7) 0.0197(6) 0.0383(7) -0.0012(5) 0.0124(5) 0.0001(5)
C28 0.0168(5) 0.0254(6) 0.0177(5) -0.0007(4) 0.0041(4) -0.0008(4)
C29 0.0248(7) 0.0278(7) 0.0446(8) 0.0025(5) 0.0079(6) -0.0072(6)
C30 0.0330(7) 0.0407(8) 0.0333(7) 0.0122(6) 0.0097(6) -0.0062(6)

loop_
_atom_type_symbol
_atom_type_description
_atom_type_scat_dispersion_real
_atom_type_scat_dispersion_imag
_atom_type_scat_source
C C 0.0181 0.0091 'International Tables Vol C Tables 4.2.6.8 and 6.1.1.4'
H H 0.0000 0.0000 'International Tables Vol C Tables 4.2.6.8 and 6.1.1.4'
N N 0.0311 0.0180 'International Tables Vol C Tables 4.2.6.8 and 6.1.1.4'
S S 0.3331 0.5567 'International Tables Vol C Tables 4.2.6.8 and 6.1.1.4'

loop_
_geom_angle_atom_site_label_1
_geom_angle_atom_site_label_2
_geom_angle_atom_site_label_3
_geom_angle
N1 S1 N2 101.00(6)
C6 N1 S1 106.45(10)
C11 N2 S1 105.91(10)
C7 N3 C1 115.62(10)
C7 N3 C5 115.16(10)
C1 N3 C5 111.84(11)
C10 N4 C12 123.49(11)
C10 N4 H4 118.3
C12 N4 H4 118.3
N3 C1 C2 109.59(10)
N3 C1 H1A 109.8
C2 C1 H1A 109.8
N3 C1 H1B 109.8
C2 C1 H1B 109.8
H1A C1 H1B 108.2
C3 C2 C1 110.98(13)
C3 C2 H2A 109.4
C1 C2 H2A 109.4
C3 C2 H2B 109.4
C1 C2 H2B 109.4
H2A C2 H2B 108.0
C2 C3 C4 110.13(13)
C2 C3 H3A 109.6
C4 C3 H3A 109.6
C2 C3 H3B 109.6
C4 C3 H3B 109.6
H3A C3 H3B 108.1
C3 C4 C5 111.10(13)
C3 C4 H4A 109.4
C5 C4 H4A 109.4
C3 C4 H4B 109.4
C5 C4 H4B 109.4
H4A C4 H4B 108.0
N3 C5 C4 110.52(12)
N3 C5 H5A 109.5
C4 C5 H5A 109.5
N3 C5 H5B 109.5
C4 C5 H5B 109.5
H5A C5 H5B 108.1
N1 C6 C11 112.87(11)
N1 C6 C7 126.25(12)
C11 C6 C7 120.85(11)
C8 C7 N3 125.01(11)
C8 C7 C6 115.47(12)
N3 C7 C6 119.28(11)
C7 C8 C9 123.84(12)
C7 C8 H8 118.1
C9 C8 H8 118.1
C10 C9 C8 122.32(12)
C10 C9 H9 118.8
C8 C9 H9 118.8
C9 C10 N4 125.65(12)
C9 C10 C11 115.89(12)
N4 C10 C11 118.38(12)
N2 C11 C10 124.64(13)
N2 C11 C6 113.77(12)
C10 C11 C6 121.58(11)
C13 C12 C24 120.22(12)
C13 C12 N4 119.31(12)
C24 C12 N4 120.42(13)
C12 C13 C14 121.01(11)
C12 C13 H13 119.5
C14 C13 H13 119.5
C15 C14 C13 118.84(12)
C15 C14 H14 120.6
C13 C14 H14 120.6
C14 C15 C23 120.02(11)
C14 C15 C16 131.79(11)
C23 C15 C16 108.18(10)
C17 C16 C21 120.38(11)
C17 C16 C15 131.21(11)
C21 C16 C15 108.41(10)
C18 C17 C16 118.62(11)
C18 C17 H17 120.7
C16 C17 H17 120.7
C19 C18 C17 120.88(11)
C19 C18 H18 119.6
C17 C18 H18 119.6
C18 C19 C20 120.63(12)
C18 C19 H19 119.7
C20 C19 H19 119.7
C21 C20 C19 118.60(11)
C21 C20 H20 120.7
C19 C20 H20 120.7
C20 C21 C16 120.89(11)
C20 C21 C22 127.92(11)
C16 C21 C22 111.19(10)
C21 C22 C23 101.04(9)
C21 C22 C28 111.89(9)
C23 C22 C28 111.24(9)
C21 C22 C25 112.00(9)
C23 C22 C25 112.17(9)
C28 C22 C25 108.43(9)
C24 C23 C15 121.11(11)
C24 C23 C22 127.70(11)
C15 C23 C22 111.17(10)
C23 C24 C12 118.77(12)
C23 C24 H24 120.6
C12 C24 H24 120.6
C26 C25 C22 115.52(9)
C26 C25 H25A 108.4
C22 C25 H25A 108.4
C26 C25 H25B 108.4
C22 C25 H25B 108.4
H25A C25 H25B 107.5
C25 C26 C27 111.98(10)
C25 C26 H26A 109.2
C27 C26 H26A 109.2
C25 C26 H26B 109.2
C27 C26 H26B 109.2
H26A C26 H26B 107.9
C26 C27 H27A 109.5
C26 C27 H27B 109.5
H27A C27 H27B 109.5
C26 C27 H27C 109.5
H27A C27 H27C 109.5
H27B C27 H27C 109.5
C29 C28 C22 115.26(10)
C29 C28 H28A 108.5
C22 C28 H28A 108.5
C29 C28 H28B 108.5
C22 C28 H28B 108.5
H28A C28 H28B 107.5
C30 C29 C28 112.90(12)
C30 C29 H29A 109.0
C28 C29 H29A 109.0
C30 C29 H29B 109.0
C28 C29 H29B 109.0
H29A C29 H29B 107.8
C29 C30 H30A 109.5
C29 C30 H30B 109.5
H30A C30 H30B 109.5
C29 C30 H30C 109.5
H30A C30 H30C 109.5
H30B C30 H30C 109.5

loop_
_geom_bond_atom_site_label_1
_geom_bond_atom_site_label_2
_geom_bond_distance
S1 N1 1.6186(12)
S1 N2 1.6208(13)
N1 C6 1.3464(16)
N2 C11 1.3455(16)
N3 C7 1.4136(16)
N3 C1 1.4611(15)
N3 C5 1.4668(17)
N4 C10 1.3811(18)
N4 C12 1.4258(16)
N4 H4 0.8800
C1 C2 1.5225(18)
C1 H1A 0.9900
C1 H1B 0.9900
C2 C3 1.516(2)
C2 H2A 0.9900
C2 H2B 0.9900
C3 C4 1.521(2)
C3 H3A 0.9900
C3 H3B 0.9900
C4 C5 1.524(2)
C4 H4A 0.9900
C4 H4B 0.9900
C5 H5A 0.9900
C5 H5B 0.9900
C6 C11 1.4339(19)
C6 C7 1.4365(17)
C7 C8 1.3710(17)
C8 C9 1.4223(19)
C8 H8 0.9500
C9 C10 1.3742(18)
C9 H9 0.9500
C10 C11 1.4326(18)
C12 C13 1.391(2)
C12 C24 1.4023(17)
C13 C14 1.3943(19)
C13 H13 0.9500
C14 C15 1.3933(16)
C14 H14 0.9500
C15 C23 1.4035(17)
C15 C16 1.4683(16)
C16 C17 1.3934(17)
C16 C21 1.4023(16)
C17 C18 1.3926(19)
C17 H17 0.9500
C18 C19 1.3916(19)
C18 H18 0.9500
C19 C20 1.3974(17)
C19 H19 0.9500
C20 C21 1.3854(16)
C20 H20 0.9500
C21 C22 1.5202(15)
C22 C23 1.5235(15)
C22 C28 1.5443(16)
C22 C25 1.5441(15)
C23 C24 1.3826(17)
C24 H24 0.9500
C25 C26 1.5212(16)
C25 H25A 0.9900
C25 H25B 0.9900
C26 C27 1.5269(17)
C26 H26A 0.9900
C26 H26B 0.9900
C27 H27A 0.9800
C27 H27B 0.9800
C27 H27C 0.9800
C28 C29 1.5195(18)
C28 H28A 0.9900
C28 H28B 0.9900
C29 C30 1.5159(18)
C29 H29A 0.9900
C29 H29B 0.9900
C30 H30A 0.9800
C30 H30B 0.9800
C30 H30C 0.9800

loop_
_geom_hbond_atom_site_label_D
_geom_hbond_atom_site_label_H
_geom_hbond_atom_site_label_A
_geom_hbond_site_symmetry_A
_geom_hbond_distance_DH
_geom_hbond_distance_HA
_geom_hbond_distance_DA
_geom_hbond_angle_DHA
N4 H4 N2 . 0.88 2.55 2.8567(17) 101
C5 H5B N1 . 0.99 2.60 3.212(2) 120
C20 H20 N3 1_556 0.95 2.55 3.4577(16) 161

loop_
_geom_torsion_atom_site_label_1
_geom_torsion_atom_site_label_2
_geom_torsion_atom_site_label_3
_geom_torsion_atom_site_label_4
_geom_torsion
N2 S1 N1 C6 -0.18(11)
N1 S1 N2 C11 0.05(11)
C7 N3 C1 C2 164.99(11)
C5 N3 C1 C2 -60.58(14)
N3 C1 C2 C3 57.96(15)
C1 C2 C3 C4 -54.55(18)
C2 C3 C4 C5 53.0(2)
C7 N3 C5 C4 -165.85(11)
C1 N3 C5 C4 59.49(14)
C3 C4 C5 N3 -55.19(18)
S1 N1 C6 C11 0.25(14)
S1 N1 C6 C7 178.26(10)
C1 N3 C7 C8 18.27(17)
C5 N3 C7 C8 -114.65(14)
C1 N3 C7 C6 -155.84(11)
C5 N3 C7 C6 71.24(14)
N1 C6 C7 C8 -179.99(12)
C11 C6 C7 C8 -2.13(17)
N1 C6 C7 N3 -5.34(19)
C11 C6 C7 N3 172.53(11)
N3 C7 C8 C9 -172.02(12)
C6 C7 C8 C9 2.29(18)
C7 C8 C9 C10 -0.6(2)
C8 C9 C10 N4 175.53(13)
C8 C9 C10 C11 -1.22(19)
C12 N4 C10 C9 19.6(2)
C12 N4 C10 C11 -163.75(13)
S1 N2 C11 C10 -178.62(11)
S1 N2 C11 C6 0.09(15)
C9 C10 C11 N2 179.92(13)
N4 C10 C11 N2 2.9(2)
C9 C10 C11 C6 1.30(19)
N4 C10 C11 C6 -175.70(12)
N1 C6 C11 N2 -0.24(17)
C7 C6 C11 N2 -178.37(11)
N1 C6 C11 C10 178.52(12)
C7 C6 C11 C10 0.39(19)
C10 N4 C12 C13 -134.62(14)
C10 N4 C12 C24 47.87(19)
C24 C12 C13 C14 1.44(19)
N4 C12 C13 C14 -176.07(12)
C12 C13 C14 C15 -0.45(18)
C13 C14 C15 C23 -0.48(17)
C13 C14 C15 C16 178.88(12)
C14 C15 C16 C17 0.5(2)
C23 C15 C16 C17 179.88(12)
C14 C15 C16 C21 -179.12(12)
C23 C15 C16 C21 0.29(13)
C21 C16 C17 C18 -0.27(17)
C15 C16 C17 C18 -179.82(12)
C16 C17 C18 C19 0.35(18)
C17 C18 C19 C20 -0.24(19)
C18 C19 C20 C21 0.04(18)
C19 C20 C21 C16 0.05(17)
C19 C20 C21 C22 -179.99(11)
C17 C16 C21 C20 0.07(17)
C15 C16 C21 C20 179.71(10)
C17 C16 C21 C22 -179.90(10)
C15 C16 C21 C22 -0.26(13)
C20 C21 C22 C23 -179.84(11)
C16 C21 C22 C23 0.13(12)
C20 C21 C22 C28 61.72(15)
C16 C21 C22 C28 -118.31(11)
C20 C21 C22 C25 -60.27(15)
C16 C21 C22 C25 119.70(10)
C14 C15 C23 C24 0.43(17)
C16 C15 C23 C24 -179.06(10)
C14 C15 C23 C22 179.29(10)
C16 C15 C23 C22 -0.20(13)
C21 C22 C23 C24 178.82(11)
C28 C22 C23 C24 -62.27(15)
C25 C22 C23 C24 59.37(15)
C21 C22 C23 C15 0.05(12)
C28 C22 C23 C15 118.96(11)
C25 C22 C23 C15 -119.39(11)
C15 C23 C24 C12 0.54(18)
C22 C23 C24 C12 -178.11(11)
C13 C12 C24 C23 -1.47(18)
N4 C12 C24 C23 176.02(11)
C21 C22 C25 C26 -57.65(13)
C23 C22 C25 C26 55.16(13)
C28 C22 C25 C26 178.40(10)
C22 C25 C26 C27 -179.98(10)
C21 C22 C28 C29 51.69(14)
C23 C22 C28 C29 -60.50(14)
C25 C22 C28 C29 175.71(10)
C22 C28 C29 C30 179.50(11)

loop_
_cod_related_entry_id
_cod_related_entry_database
_cod_related_entry_code
1 ChemSpider 30657513
